data_7029681
loop_
_publ_author_name
'Bald\'e, Ch\'erif'
'Desplanches, C\'edric'
'Le Gac, Fr\'ederic'
'Guionneau, Philippe'
'L\'etard, Jean-Fran\,cois'

_publ_section_title
;
 The role of iron(ii) dilution in the magnetic and photomagnetic
 properties of the series [FexZn1-x(bpp)2](NCSe)2.
;
_journal_issue 21
_journal_name_full 'Dalton transactions (Cambridge, England : 2003)'
_journal_page_first 7820
_journal_page_last 7829
_journal_paper_doi 10.1039/c3dt52964a
_journal_volume 43
_journal_year 2014
_chemical_formula_sum 'C24 H18 Fe0.56 N12 Se2 Zn0.44'
_chemical_formula_weight 692.46
_chemical_name_systematic
;
 ?
;
_space_group_crystal_system triclinic
_space_group_IT_number 2
_space_group_name_Hall '-P 1'
_space_group_name_H-M_alt 'P -1'
_symmetry_space_group_name_Hall '-P 1'
_symmetry_space_group_name_H-M 'P -1'
_atom_sites_solution_hydrogens geom
_audit_creation_method SHELXL-2013
_cell_angle_alpha 87.024(8)
_cell_angle_beta 83.163(6)
_cell_angle_gamma 88.898(9)
_cell_formula_units_Z 2
_cell_length_a 8.3680(10)
_cell_length_b 8.426(2)
_cell_length_c 19.889(5)
_cell_measurement_reflns_used 188877
_cell_measurement_temperature 298(2)
_cell_measurement_theta_max 27.88
_cell_measurement_theta_min 1.0
_cell_volume 1390.4(5)
_computing_cell_refinement 'HKL Scalepack (Otwinowski & Minor 1997)'
_computing_data_collection 'Collect (Bruker AXS BV, 1997-2004)'
_computing_data_reduction 'HKL Denzo (Otwinowski & Minor 1997)'
_computing_molecular_graphics 'Ortep-3 (Farrugia, 1997)'
_computing_structure_refinement 'SHELXL-2013 (Sheldrick, 2013)'
_computing_structure_solution 'SHELXS-97 (Sheldrick, 2008)'
_diffrn_ambient_temperature 298(2)
_diffrn_measured_fraction_theta_full 0.753
_diffrn_measured_fraction_theta_max 0.700
_diffrn_measurement_device_type 'Nonius KappaCCD'
_diffrn_measurement_method '\f scans, and \w scans with \k'
_diffrn_radiation_type MoK\a
_diffrn_radiation_wavelength 0.71073
_diffrn_reflns_av_R_equivalents 0.0316
_diffrn_reflns_av_unetI/netI 0.0492
_diffrn_reflns_Laue_measured_fraction_full 0.753
_diffrn_reflns_Laue_measured_fraction_max 0.700
_diffrn_reflns_limit_h_max 9
_diffrn_reflns_limit_h_min -10
_diffrn_reflns_limit_k_max 10
_diffrn_reflns_limit_k_min -10
_diffrn_reflns_limit_l_max 26
_diffrn_reflns_limit_l_min -26
_diffrn_reflns_number 7964
_diffrn_reflns_point_group_measured_fraction_full 0.753
_diffrn_reflns_point_group_measured_fraction_max 0.700
_diffrn_reflns_theta_full 25.242
_diffrn_reflns_theta_max 27.931
_diffrn_reflns_theta_min 1.032
_diffrn_source 'fine-focus sealed tube'
_exptl_absorpt_coefficient_mu 3.348
_exptl_absorpt_correction_T_max 0.7404
_exptl_absorpt_correction_T_min 0.7404
_exptl_absorpt_correction_type empirical
_exptl_absorpt_process_details scalepack
_exptl_crystal_density_diffrn 1.654
_exptl_crystal_description block
_exptl_crystal_F_000 684
_exptl_crystal_size_max 0.100
_exptl_crystal_size_mid 0.100
_exptl_crystal_size_min 0.100
_refine_diff_density_max 0.416
_refine_diff_density_min -0.417
_refine_diff_density_rms 0.062
_refine_ls_extinction_method none
_refine_ls_goodness_of_fit_ref 1.071
_refine_ls_hydrogen_treatment constr
_refine_ls_matrix_type full
_refine_ls_number_parameters 353
_refine_ls_number_reflns 4657
_refine_ls_number_restraints 0
_refine_ls_restrained_S_all 1.071
_refine_ls_R_factor_all 0.1029
_refine_ls_R_factor_gt 0.0526
_refine_ls_shift/su_max 0.000
_refine_ls_shift/su_mean 0.000
_refine_ls_structure_factor_coef Fsqd
_refine_ls_weighting_details 'w=1/[\s^2^(Fo^2^)+(0.0051P)^2^+3.1247P] where P=(Fo^2^+2Fc^2^)/3'
_refine_ls_weighting_scheme calc
_refine_ls_wR_factor_gt 0.0834
_refine_ls_wR_factor_ref 0.0993
_reflns_Friedel_coverage 0.000
_reflns_number_gt 2930
_reflns_number_total 4657
_reflns_threshold_expression 'I > 2\s(I)'
_cod_data_source_file c3dt52964a2.cif
_cod_data_source_block shelx
_cod_depositor_comments 'Adding full bibliography for 7029680--7029681.cif.'
_cod_database_code 7029681
_shelx_space_group_comment
;
The symmetry employed for this shelxl refinement is uniquely defined
by the following loop, which should always be used as a source of
symmetry information in preference to the above space-group names.
They are only intended as comments.
;
_shelx_estimated_absorpt_t_min 0.731
_shelx_estimated_absorpt_t_max 0.731
_shelxl_version_number 2013-4

loop_
_space_group_symop_operation_xyz
'x, y, z'
'-x, -y, -z'

loop_
_atom_site_label
_atom_site_type_symbol
_atom_site_fract_x
_atom_site_fract_y
_atom_site_fract_z
_atom_site_U_iso_or_equiv
_atom_site_adp_type
_atom_site_occupancy
_atom_site_site_symmetry_order
_atom_site_calc_flag
_atom_site_refinement_flags_posn
_atom_site_refinement_flags_adp
_atom_site_refinement_flags_occupancy
Fe1 Fe 0.73503(8) 0.22740(8) 0.24897(3) 0.0450(3) Uani 0.559(15) 1 d . . P
Zn1 Zn 0.73503(8) 0.22740(8) 0.24897(3) 0.0450(3) Uani 0.441(15) 1 d . . P
Se2 Se 1.18568(9) 0.31273(9) 0.06115(3) 0.0846(3) Uani 1 1 d . . .
Se1 Se 0.86985(10) -0.18548(10) 0.42767(4) 0.0927(3) Uani 1 1 d . . .
N3 N 0.7365(5) 0.2126(5) 0.14346(19) 0.0430(10) Uani 1 1 d . . .
N7 N 0.5027(5) 0.1325(5) 0.2933(2) 0.0479(11) Uani 1 1 d . . .
N8 N 0.7273(5) 0.2512(5) 0.35451(19) 0.0442(10) Uani 1 1 d . . .
N1 N 0.5834(5) 0.5967(5) 0.2367(2) 0.0540(12) Uani 1 1 d . . .
H1N H 0.5788 0.6207 0.2783 0.065 Uiso 1 1 calc R U .
C15 C 0.5948(7) 0.2056(6) 0.3951(3) 0.0530(14) Uani 1 1 d . . .
N6 N 0.3756(6) 0.0602(5) 0.2736(2) 0.0606(13) Uani 1 1 d . . .
H6N H 0.3638 0.0434 0.2322 0.073 Uiso 1 1 calc R U .
C8 C 0.7915(6) 0.0795(6) 0.1130(3) 0.0496(13) Uani 1 1 d . . .
N2 N 0.6377(5) 0.4564(5) 0.2125(2) 0.0435(10) Uani 1 1 d . . .
N9 N 0.9661(5) 0.3264(5) 0.2647(2) 0.0502(11) Uani 1 1 d . . .
N5 N 0.9067(6) -0.1309(6) 0.2563(3) 0.0648(13) Uani 1 1 d . . .
H5N H 0.9146 -0.1395 0.2991 0.078 Uiso 1 1 calc R U .
N10 N 1.1054(6) 0.3690(5) 0.2278(2) 0.0588(12) Uani 1 1 d . . .
H10N H 1.1257 0.3611 0.1847 0.071 Uiso 1 1 calc R U .
N4 N 0.8402(5) -0.0061(5) 0.2248(2) 0.0505(11) Uani 1 1 d . . .
C20 C 0.9837(6) 0.3569(6) 0.3287(3) 0.0504(14) Uani 1 1 d . . .
C24 C 1.2831(8) 0.1519(8) 0.1051(3) 0.0656(17) Uani 1 1 d . . .
C3 C 0.6239(6) 0.4696(6) 0.1458(3) 0.0458(13) Uani 1 1 d . . .
C19 C 0.8501(7) 0.3156(6) 0.3796(3) 0.0518(14) Uani 1 1 d . . .
C21 C 1.1361(7) 0.4183(7) 0.3321(4) 0.0708(18) Uani 1 1 d . . .
H21 H 1.1791 0.4481 0.3705 0.085 Uiso 1 1 calc R U .
C4 C 0.6776(6) 0.3319(6) 0.1067(2) 0.0474(13) Uani 1 1 d . . .
C1 C 0.5376(7) 0.6935(7) 0.1865(3) 0.0680(17) Uani 1 1 d . . .
H1 H 0.4964 0.7962 0.1912 0.082 Uiso 1 1 calc R U .
C14 C 0.4733(7) 0.1327(6) 0.3607(3) 0.0535(14) Uani 1 1 d . . .
C9 C 0.8540(6) -0.0383(6) 0.1590(3) 0.0482(13) Uani 1 1 d . . .
C7 C 0.7850(7) 0.0635(7) 0.0445(3) 0.0630(16) Uani 1 1 d . . .
H7 H 0.8221 -0.0291 0.0240 0.076 Uiso 1 1 calc R U .
C16 C 0.5840(8) 0.2247(8) 0.4650(3) 0.0750(18) Uani 1 1 d . . .
H16 H 0.4934 0.1916 0.4935 0.090 Uiso 1 1 calc R U .
C22 C 1.2079(7) 0.4251(7) 0.2670(4) 0.0755(19) Uani 1 1 d . . .
H22 H 1.3107 0.4623 0.2523 0.091 Uiso 1 1 calc R U .
C2 C 0.5614(7) 0.6167(7) 0.1279(3) 0.0624(16) Uani 1 1 d . . .
H2 H 0.5404 0.6547 0.0851 0.075 Uiso 1 1 calc R U .
C10 C 0.9299(7) -0.1858(7) 0.1491(3) 0.0690(17) Uani 1 1 d . . .
H10 H 0.9551 -0.2356 0.1085 0.083 Uiso 1 1 calc R U .
C13 C 0.3268(7) 0.0623(7) 0.3839(3) 0.0690(17) Uani 1 1 d . . .
H13 H 0.2787 0.0489 0.4284 0.083 Uiso 1 1 calc R U .
C23 C 0.7079(9) -0.2806(9) 0.3947(3) 0.076(2) Uani 1 1 d . . .
C18 C 0.8453(8) 0.3373(7) 0.4486(3) 0.0721(18) Uani 1 1 d . . .
H18 H 0.9322 0.3808 0.4659 0.087 Uiso 1 1 calc R U .
C5 C 0.6695(7) 0.3233(7) 0.0377(3) 0.0612(16) Uani 1 1 d . . .
H5 H 0.6290 0.4079 0.0127 0.073 Uiso 1 1 calc R U .
C11 C 0.9587(8) -0.2403(8) 0.2121(4) 0.081(2) Uani 1 1 d . . .
H11 H 1.0067 -0.3374 0.2227 0.097 Uiso 1 1 calc R U .
C12 C 0.2704(8) 0.0178(7) 0.3269(4) 0.0743(18) Uani 1 1 d . . .
H12 H 0.1739 -0.0339 0.3251 0.089 Uiso 1 1 calc R U .
C6 C 0.7232(8) 0.1856(8) 0.0074(3) 0.0724(18) Uani 1 1 d . . .
H6 H 0.7173 0.1759 -0.0386 0.087 Uiso 1 1 calc R U .
C17 C 0.7099(10) 0.2934(8) 0.4906(3) 0.086(2) Uani 1 1 d . . .
H17 H 0.7033 0.3102 0.5367 0.103 Uiso 1 1 calc R U .
N12 N 1.3426(7) 0.0514(7) 0.1346(3) 0.0888(18) Uani 1 1 d . . .
N11 N 0.6039(8) -0.3373(8) 0.3715(3) 0.097(2) Uani 1 1 d . . .

loop_
_atom_site_aniso_label
_atom_site_aniso_U_11
_atom_site_aniso_U_22
_atom_site_aniso_U_33
_atom_site_aniso_U_23
_atom_site_aniso_U_13
_atom_site_aniso_U_12
Fe1 0.0461(5) 0.0477(5) 0.0417(4) -0.0045(3) -0.0069(3) 0.0022(3)
Zn1 0.0461(5) 0.0477(5) 0.0417(4) -0.0045(3) -0.0069(3) 0.0022(3)
Se2 0.0999(6) 0.0811(6) 0.0724(4) -0.0012(4) -0.0096(4) -0.0030(4)
Se1 0.0965(6) 0.1101(7) 0.0742(5) -0.0107(4) -0.0187(4) 0.0002(5)
N3 0.046(3) 0.037(3) 0.047(2) -0.004(2) -0.0074(19) 0.003(2)
N7 0.038(3) 0.049(3) 0.059(3) -0.007(2) -0.012(2) -0.002(2)
N8 0.042(3) 0.049(3) 0.043(2) -0.0041(19) -0.009(2) 0.001(2)
N1 0.046(3) 0.053(3) 0.065(3) -0.013(2) -0.009(2) -0.002(2)
C15 0.058(4) 0.055(4) 0.045(3) -0.004(3) -0.001(3) 0.005(3)
N6 0.059(3) 0.052(3) 0.072(3) -0.008(3) -0.011(3) -0.002(3)
C8 0.048(3) 0.050(4) 0.051(3) -0.007(3) -0.002(2) -0.003(3)
N2 0.043(3) 0.038(3) 0.050(2) -0.0067(19) -0.0083(19) 0.002(2)
N9 0.040(3) 0.043(3) 0.066(3) -0.006(2) -0.001(2) 0.003(2)
N5 0.062(3) 0.053(3) 0.081(3) 0.011(3) -0.019(3) -0.003(3)
N10 0.049(3) 0.046(3) 0.078(3) -0.003(2) 0.003(3) 0.006(2)
N4 0.052(3) 0.043(3) 0.056(3) 0.002(2) -0.008(2) 0.001(2)
C20 0.047(4) 0.038(3) 0.070(4) -0.010(3) -0.020(3) 0.007(3)
C24 0.077(5) 0.066(5) 0.056(4) -0.015(3) -0.008(3) -0.009(4)
C3 0.045(3) 0.038(3) 0.056(3) 0.001(2) -0.014(2) 0.002(3)
C19 0.056(4) 0.051(4) 0.050(3) -0.004(3) -0.013(3) 0.007(3)
C21 0.053(4) 0.067(5) 0.098(5) -0.015(4) -0.028(4) -0.003(3)
C4 0.047(3) 0.046(4) 0.050(3) -0.003(3) -0.009(2) -0.003(3)
C1 0.064(4) 0.043(4) 0.098(5) 0.003(4) -0.019(4) 0.010(3)
C14 0.053(4) 0.052(4) 0.056(3) -0.002(3) -0.005(3) 0.006(3)
C9 0.042(3) 0.042(4) 0.061(3) -0.007(3) -0.006(2) 0.000(3)
C7 0.071(4) 0.063(4) 0.057(3) -0.020(3) -0.008(3) 0.008(3)
C16 0.091(5) 0.084(5) 0.046(3) -0.001(3) 0.007(3) -0.002(4)
C22 0.035(4) 0.062(5) 0.131(6) -0.006(4) -0.012(4) 0.000(3)
C2 0.068(4) 0.054(4) 0.068(4) 0.002(3) -0.022(3) 0.005(3)
C10 0.067(4) 0.049(4) 0.090(5) -0.016(3) -0.003(4) 0.014(3)
C13 0.054(4) 0.079(5) 0.070(4) 0.009(3) 0.007(3) -0.015(3)
C23 0.090(6) 0.087(5) 0.049(4) -0.007(3) -0.002(3) 0.024(4)
C18 0.084(5) 0.079(5) 0.057(4) -0.009(3) -0.022(4) -0.006(4)
C5 0.074(4) 0.060(4) 0.051(3) 0.001(3) -0.018(3) 0.002(3)
C11 0.081(5) 0.043(4) 0.118(6) 0.001(4) -0.012(4) 0.013(4)
C12 0.059(4) 0.072(5) 0.091(5) 0.003(4) -0.006(4) -0.018(4)
C6 0.088(5) 0.087(5) 0.043(3) -0.010(3) -0.009(3) 0.000(4)
C17 0.125(7) 0.091(6) 0.044(3) -0.008(3) -0.018(4) -0.013(5)
N12 0.109(5) 0.080(4) 0.080(4) -0.012(3) -0.021(3) 0.010(4)
N11 0.100(5) 0.125(6) 0.069(4) -0.023(4) -0.012(3) 0.002(4)

loop_
_atom_type_symbol
_atom_type_description
_atom_type_scat_dispersion_real
_atom_type_scat_dispersion_imag
_atom_type_scat_source
C C 0.0033 0.0016 'International Tables Vol C Tables 4.2.6.8 and 6.1.1.4'
H H 0.0000 0.0000 'International Tables Vol C Tables 4.2.6.8 and 6.1.1.4'
N N 0.0061 0.0033 'International Tables Vol C Tables 4.2.6.8 and 6.1.1.4'
Fe Fe 0.3463 0.8444 'International Tables Vol C Tables 4.2.6.8 and 6.1.1.4'
Se Se -0.0929 2.2259 'International Tables Vol C Tables 4.2.6.8 and 6.1.1.4'
Zn Zn 0.2839 1.4301 'International Tables Vol C Tables 4.2.6.8 and 6.1.1.4'

loop_
_geom_angle_atom_site_label_1
_geom_angle_atom_site_label_2
_geom_angle_atom_site_label_3
_geom_angle
N3 Fe1 N8 177.53(16)
N3 Fe1 N9 106.64(16)
N8 Fe1 N9 73.86(16)
N3 Fe1 N7 105.11(16)
N8 Fe1 N7 74.45(16)
N9 Fe1 N7 148.24(16)
N3 Fe1 N4 74.17(16)
N8 Fe1 N4 108.27(16)
N9 Fe1 N4 93.35(15)
N7 Fe1 N4 94.42(16)
N3 Fe1 N2 74.12(15)
N8 Fe1 N2 103.46(15)
N9 Fe1 N2 93.94(15)
N7 Fe1 N2 95.45(15)
N4 Fe1 N2 148.23(15)
C4 N3 C8 119.4(4)
C4 N3 Fe1 120.4(3)
C8 N3 Fe1 120.1(3)
C14 N7 N6 104.9(4)
C14 N7 Fe1 115.9(4)
N6 N7 Fe1 139.0(3)
C19 N8 C15 120.9(4)
C19 N8 Fe1 120.2(3)
C15 N8 Fe1 118.9(3)
C1 N1 N2 110.5(4)
N8 C15 C16 120.2(5)
N8 C15 C14 114.5(4)
C16 C15 C14 125.2(6)
C12 N6 N7 110.8(5)
N3 C8 C7 121.1(5)
N3 C8 C9 113.2(4)
C7 C8 C9 125.7(5)
C3 N2 N1 105.1(4)
C3 N2 Fe1 115.3(3)
N1 N2 Fe1 139.6(3)
C20 N9 N10 105.6(4)
C20 N9 Fe1 115.8(4)
N10 N9 Fe1 138.6(4)
C11 N5 N4 110.6(5)
C22 N10 N9 111.0(5)
C9 N4 N5 105.9(4)
C9 N4 Fe1 115.2(3)
N5 N4 Fe1 138.8(4)
N9 C20 C21 110.3(5)
N9 C20 C19 116.6(5)
C21 C20 C19 133.1(6)
N12 C24 Se2 178.0(6)
N2 C3 C2 111.0(5)
N2 C3 C4 116.3(4)
C2 C3 C4 132.8(5)
N8 C19 C18 121.1(5)
N8 C19 C20 113.6(4)
C18 C19 C20 125.3(6)
C22 C21 C20 104.8(6)
N3 C4 C5 122.0(5)
N3 C4 C3 113.8(4)
C5 C4 C3 124.2(5)
N1 C1 C2 108.6(5)
N7 C14 C13 111.3(5)
N7 C14 C15 116.0(5)
C13 C14 C15 132.7(5)
N4 C9 C10 110.2(5)
N4 C9 C8 117.2(5)
C10 C9 C8 132.6(5)
C6 C7 C8 119.0(5)
C17 C16 C15 118.7(6)
N10 C22 C21 108.2(6)
C1 C2 C3 104.9(5)
C11 C10 C9 104.6(5)
C12 C13 C14 104.0(5)
N11 C23 Se1 177.4(7)
C17 C18 C19 118.7(6)
C6 C5 C4 118.0(5)
N5 C11 C10 108.6(5)
N6 C12 C13 108.9(6)
C7 C6 C5 120.5(5)
C18 C17 C16 120.3(6)

loop_
_geom_bond_atom_site_label_1
_geom_bond_atom_site_label_2
_geom_bond_distance
Fe1 N3 2.107(4)
Fe1 N8 2.112(4)
Fe1 N9 2.183(4)
Fe1 N7 2.185(4)
Fe1 N4 2.193(4)
Fe1 N2 2.202(4)
Se2 C24 1.808(7)
Se1 C23 1.794(8)
N3 C4 1.334(6)
N3 C8 1.349(6)
N7 C14 1.334(6)
N7 N6 1.344(5)
N8 C19 1.331(6)
N8 C15 1.342(6)
N1 C1 1.342(7)
N1 N2 1.349(5)
C15 C16 1.398(7)
C15 C14 1.455(7)
N6 C12 1.333(7)
C8 C7 1.384(7)
C8 C9 1.448(7)
N2 C3 1.345(6)
N9 C20 1.336(6)
N9 N10 1.347(6)
N5 C11 1.338(7)
N5 N4 1.342(6)
N10 C22 1.333(7)
N4 C9 1.340(6)
C20 C21 1.396(7)
C20 C19 1.452(7)
C24 N12 1.145(7)
C3 C2 1.382(7)
C3 C4 1.464(7)
C19 C18 1.388(7)
C21 C22 1.361(9)
C4 C5 1.387(7)
C1 C2 1.354(8)
C14 C13 1.390(7)
C9 C10 1.398(7)
C7 C6 1.364(8)
C16 C17 1.374(9)
C10 C11 1.358(8)
C13 C12 1.353(8)
C23 N11 1.155(8)
C18 C17 1.370(8)
C5 C6 1.378(7)

loop_
_geom_torsion_atom_site_label_1
_geom_torsion_atom_site_label_2
_geom_torsion_atom_site_label_3
_geom_torsion_atom_site_label_4
_geom_torsion
C19 N8 C15 C16 -0.2(8)
Fe1 N8 C15 C16 -177.9(4)
C19 N8 C15 C14 -178.1(5)
Fe1 N8 C15 C14 4.2(6)
C14 N7 N6 C12 0.4(6)
Fe1 N7 N6 C12 175.0(4)
C4 N3 C8 C7 -1.3(8)
Fe1 N3 C8 C7 176.2(4)
C4 N3 C8 C9 179.0(5)
Fe1 N3 C8 C9 -3.5(6)
C1 N1 N2 C3 -0.1(5)
C1 N1 N2 Fe1 -179.7(4)
C20 N9 N10 C22 -0.2(6)
Fe1 N9 N10 C22 179.9(4)
C11 N5 N4 C9 -1.0(6)
C11 N5 N4 Fe1 -176.5(4)
N10 N9 C20 C21 -0.4(6)
Fe1 N9 C20 C21 179.5(3)
N10 N9 C20 C19 -177.9(4)
Fe1 N9 C20 C19 2.1(6)
N1 N2 C3 C2 0.0(6)
Fe1 N2 C3 C2 179.8(4)
N1 N2 C3 C4 179.2(4)
Fe1 N2 C3 C4 -1.0(6)
C15 N8 C19 C18 0.1(8)
Fe1 N8 C19 C18 177.8(4)
C15 N8 C19 C20 179.6(5)
Fe1 N8 C19 C20 -2.7(6)
N9 C20 C19 N8 0.3(7)
C21 C20 C19 N8 -176.5(6)
N9 C20 C19 C18 179.8(5)
C21 C20 C19 C18 3.0(10)
N9 C20 C21 C22 0.8(7)
C19 C20 C21 C22 177.7(6)
C8 N3 C4 C5 0.6(8)
Fe1 N3 C4 C5 -176.9(4)
C8 N3 C4 C3 -179.3(4)
Fe1 N3 C4 C3 3.2(6)
N2 C3 C4 N3 -1.3(7)
C2 C3 C4 N3 177.7(6)
N2 C3 C4 C5 178.8(5)
C2 C3 C4 C5 -2.2(9)
N2 N1 C1 C2 0.1(7)
N6 N7 C14 C13 -0.8(6)
Fe1 N7 C14 C13 -176.8(4)
N6 N7 C14 C15 -180.0(4)
Fe1 N7 C14 C15 4.0(6)
N8 C15 C14 N7 -5.4(7)
C16 C15 C14 N7 176.9(5)
N8 C15 C14 C13 175.6(6)
C16 C15 C14 C13 -2.2(10)
N5 N4 C9 C10 0.1(6)
Fe1 N4 C9 C10 176.9(4)
N5 N4 C9 C8 -179.7(4)
Fe1 N4 C9 C8 -3.0(6)
N3 C8 C9 N4 4.2(7)
C7 C8 C9 N4 -175.5(5)
N3 C8 C9 C10 -175.6(5)
C7 C8 C9 C10 4.7(10)
N3 C8 C7 C6 0.7(9)
C9 C8 C7 C6 -179.7(6)
N8 C15 C16 C17 1.2(9)
C14 C15 C16 C17 178.8(6)
N9 N10 C22 C21 0.7(7)
C20 C21 C22 N10 -0.9(7)
N1 C1 C2 C3 -0.1(7)
N2 C3 C2 C1 0.1(7)
C4 C3 C2 C1 -179.0(6)
N4 C9 C10 C11 0.7(7)
C8 C9 C10 C11 -179.5(6)
N7 C14 C13 C12 0.8(7)
C15 C14 C13 C12 179.8(6)
N8 C19 C18 C17 -1.0(9)
C20 C19 C18 C17 179.5(6)
N3 C4 C5 C6 0.6(8)
C3 C4 C5 C6 -179.5(5)
N4 N5 C11 C10 1.4(7)
C9 C10 C11 N5 -1.3(7)
N7 N6 C12 C13 0.0(7)
C14 C13 C12 N6 -0.5(7)
C8 C7 C6 C5 0.6(9)
C4 C5 C6 C7 -1.2(9)
C19 C18 C17 C16 2.0(10)
C15 C16 C17 C18 -2.1(10)
